data_4511408
loop_
_publ_author_name
'Wang, Xiu-li'
'Sui, Fang-fang'
'Lin, Hong-yan'
'Zhang, Ju-wen'
'Liu, Guo-cheng'

_publ_section_title
;
 Multifunctional Cobalt(II) Coordination Polymers Tuned by Flexible
 Bis(pyridylamide) Ligands with Different Spacers and Polycarboxylates
;
_journal_issue 7
_journal_name_full 'Crystal Growth &amp; Design'
_journal_page_first 3438
_journal_paper_doi 10.1021/cg500371n
_journal_volume 14
_journal_year 2014
_chemical_formula_moiety 'C21 H19 Co N4 O8'
_chemical_formula_sum 'C21 H19 Co N4 O8'
_chemical_formula_weight 514.33
_chemical_name_systematic
; 
 ? 
;
_space_group_IT_number 15
_symmetry_cell_setting monoclinic
_symmetry_space_group_name_Hall '-C 2yc'
_symmetry_space_group_name_H-M 'C 1 2/c 1'
_atom_sites_solution_hydrogens geom
_atom_sites_solution_primary direct
_atom_sites_solution_secondary difmap
_audit_creation_method SHELXL-97
_cell_angle_alpha 90.00
_cell_angle_beta 121.182(3)
_cell_angle_gamma 90.00
_cell_formula_units_Z 8
_cell_length_a 19.286(4)
_cell_length_b 19.445(4)
_cell_length_c 14.322(3)
_cell_measurement_temperature 296(2)
_cell_measurement_theta_max 25
_cell_measurement_theta_min 2.3
_cell_volume 4595.0(17)
_computing_cell_refinement 'Bruker SAINT'
_computing_data_collection 'Bruker APEX2'
_computing_data_reduction 'Bruker SAINT'
_computing_molecular_graphics 'Bruker SHELXTL'
_computing_publication_material 'Bruker SHELXTL'
_computing_structure_refinement 'SHELXL-97 (Sheldrick, 2008)'
_computing_structure_solution 'SHELXS-97 (Sheldrick, 2008)'
_diffrn_ambient_temperature 296(2)
_diffrn_measured_fraction_theta_full 0.997
_diffrn_measured_fraction_theta_max 0.997
_diffrn_measurement_device_type 'Bruker APEX-II CCD'
_diffrn_measurement_method '\f and \w scans'
_diffrn_radiation_monochromator graphite
_diffrn_radiation_source 'fine-focus sealed tube'
_diffrn_radiation_type MoK\a
_diffrn_radiation_wavelength 0.71073
_diffrn_reflns_av_R_equivalents 0.0292
_diffrn_reflns_av_sigmaI/netI 0.0343
_diffrn_reflns_limit_h_max 13
_diffrn_reflns_limit_h_min -23
_diffrn_reflns_limit_k_max 23
_diffrn_reflns_limit_k_min -22
_diffrn_reflns_limit_l_max 17
_diffrn_reflns_limit_l_min -17
_diffrn_reflns_number 12436
_diffrn_reflns_theta_full 26.03
_diffrn_reflns_theta_max 26.03
_diffrn_reflns_theta_min 1.62
_exptl_absorpt_coefficient_mu 0.801
_exptl_absorpt_correction_T_max 0.845
_exptl_absorpt_correction_T_min 0.786
_exptl_absorpt_correction_type multi-scan
_exptl_absorpt_process_details ' SADABS, Sheldrick, 1996'
_exptl_crystal_colour pink
_exptl_crystal_density_diffrn 1.487
_exptl_crystal_density_method 'not measured'
_exptl_crystal_description block
_exptl_crystal_F_000 2112
_exptl_crystal_size_max 0.31
_exptl_crystal_size_mid 0.25
_exptl_crystal_size_min 0.21
_platon_squeeze_details
;
;
_refine_diff_density_max 0.448
_refine_diff_density_min -0.416
_refine_diff_density_rms 0.057
_refine_ls_extinction_method none
_refine_ls_goodness_of_fit_ref 1.056
_refine_ls_hydrogen_treatment mixed
_refine_ls_matrix_type full
_refine_ls_number_parameters 318
_refine_ls_number_reflns 4521
_refine_ls_number_restraints 0
_refine_ls_restrained_S_all 1.056
_refine_ls_R_factor_all 0.0545
_refine_ls_R_factor_gt 0.0367
_refine_ls_shift/su_max 0.004
_refine_ls_shift/su_mean 0.000
_refine_ls_structure_factor_coef Fsqd
_refine_ls_weighting_details 'calc w=1/[\s^2^(Fo^2^)+(0.0578P)^2^+0.4106P] where P=(Fo^2^+2Fc^2^)/3'
_refine_ls_weighting_scheme calc
_refine_ls_wR_factor_gt 0.1001
_refine_ls_wR_factor_ref 0.1085
_reflns_number_gt 3221
_reflns_number_total 4535
_reflns_threshold_expression >2sigma(I)
_cod_data_source_file cg500371n_si_002.cif
_cod_data_source_block compound-8
_cod_depositor_comments
;
The following automatic conversions were performed:

'_symmetry_cell_setting' value 'Monoclinic' changed to 'monoclinic'
according to
/usr/data/users/saulius/crontab/automatic-downloads/rss-feeds/ACS/lib/dictionaries/cif_core.dic
dictionary named 'cif_core.dic' version 2.4.2 from 2011-04-26.

Automatic conversion script
Id: cif_fix_values 2281 2013-09-26 08:29:07Z andrius 

 Adding full bibliography for 4511401--4511410.cif.
;
_cod_original_cell_volume 4595.1(17)
_cod_original_sg_symbol_Hall 'C 2yc'
_cod_original_sg_symbol_H-M 'C 2/c'
_cod_database_code 4511408

loop_
_symmetry_equiv_pos_as_xyz
'x, y, z'
'-x, y, -z+1/2'
'x+1/2, y+1/2, z'
'-x+1/2, y+1/2, -z+1/2'
'-x, -y, -z'
'x, -y, z-1/2'
'-x+1/2, -y+1/2, -z'
'x+1/2, -y+1/2, z-1/2'

loop_
_atom_site_label
_atom_site_type_symbol
_atom_site_fract_x
_atom_site_fract_y
_atom_site_fract_z
_atom_site_U_iso_or_equiv
_atom_site_adp_type
_atom_site_occupancy
_atom_site_symmetry_multiplicity
_atom_site_calc_flag
_atom_site_refinement_flags
Co1 Co 0.2500 0.2500 0.5000 0.02347(13) Uani 1 2 d S
O1W O 0.28353(10) 0.31453(8) 0.64029(13) 0.0291(4) Uani 1 1 d .
H1WA H 0.2706(19) 0.3565(17) 0.602(3) 0.075(11) Uiso 1 1 d .
H1WB H 0.251(2) 0.3161(18) 0.681(3) 0.089(12) Uiso 1 1 d .
O1 O 0.64116(12) -0.41002(9) 0.76894(16) 0.0608(6) Uani 1 1 d .
N1 N 0.37628(12) -0.27405(11) 0.55722(17) 0.0339(5) Uani 1 1 d .
C1 C 0.42829(17) -0.22215(13) 0.5815(2) 0.0402(6) Uani 1 1 d .
H1A H 0.4088 -0.1774 0.5715 0.048 Uiso 1 1 calc R
Co2 Co 0.2500 -0.2500 0.5000 0.02789(14) Uani 1 2 d S
O2W O 0.24970(11) -0.19491(8) 0.37325(13) 0.0390(4) Uani 1 1 d .
H2WA H 0.2430 -0.1576 0.3387 0.047 Uiso 1 1 d R
H2WB H 0.2655 -0.2252 0.3454 0.047 Uiso 1 1 d R
N2 N 0.51166(12) -0.42277(10) 0.63090(17) 0.0370(5) Uani 1 1 d .
H2B H 0.4760 -0.4526 0.5894 0.044 Uiso 1 1 calc R
O2 O 0.46215(11) -0.55551(9) 0.58767(17) 0.0606(6) Uani 1 1 d .
C2 C 0.50907(17) -0.23193(14) 0.6204(2) 0.0428(7) Uani 1 1 d .
H2A H 0.5432 -0.1944 0.6355 0.051 Uiso 1 1 calc R
O3 O 0.29286(12) -0.19066(8) 0.74659(14) 0.0415(5) Uani 1 1 d .
N3 N 0.55526(12) -0.63932(10) 0.67541(16) 0.0334(5) Uani 1 1 d .
H3B H 0.6062 -0.6461 0.7199 0.040 Uiso 1 1 calc R
C3 C 0.53959(16) -0.29810(13) 0.6370(2) 0.0402(6) Uani 1 1 d .
H3A H 0.5941 -0.3059 0.6621 0.048 Uiso 1 1 calc R
O4 O 0.28190(11) -0.15995(8) 0.58957(13) 0.0340(4) Uani 1 1 d .
N4 N 0.37861(12) -0.75613(9) 0.55302(16) 0.0286(5) Uani 1 1 d .
C4 C 0.48688(15) -0.35267(12) 0.61527(19) 0.0329(6) Uani 1 1 d .
O5 O 0.24234(12) 0.07863(9) 0.47688(13) 0.0449(5) Uani 1 1 d .
C5 C 0.40568(15) -0.33815(12) 0.57360(19) 0.0318(6) Uani 1 1 d .
H5A H 0.3699 -0.3747 0.5562 0.038 Uiso 1 1 calc R
O6 O 0.26277(10) 0.16368(8) 0.59402(13) 0.0325(4) Uani 1 1 d .
C6 C 0.58564(15) -0.44671(13) 0.7046(2) 0.0349(6) Uani 1 1 d .
C7 C 0.60228(16) -0.52263(14) 0.7081(3) 0.0509(8) Uani 1 1 d .
H7A H 0.6554 -0.5387 0.7450 0.061 Uiso 1 1 calc R
C8 C 0.53232(15) -0.57266(13) 0.6516(2) 0.0360(6) Uani 1 1 d .
C9 C 0.50710(14) -0.69930(12) 0.63727(18) 0.0283(5) Uani 1 1 d .
C10 C 0.54637(16) -0.76266(13) 0.6587(2) 0.0372(6) Uani 1 1 d .
H10A H 0.6026 -0.7650 0.6952 0.045 Uiso 1 1 calc R
C11 C 0.50040(16) -0.82151(13) 0.6248(2) 0.0415(7) Uani 1 1 d .
H11A H 0.5251 -0.8643 0.6368 0.050 Uiso 1 1 calc R
C12 C 0.41705(15) -0.81645(12) 0.5725(2) 0.0341(6) Uani 1 1 d .
H12A H 0.3864 -0.8566 0.5500 0.041 Uiso 1 1 calc R
C13 C 0.42268(14) -0.69834(12) 0.58329(18) 0.0276(5) Uani 1 1 d .
H13A H 0.3962 -0.6562 0.5678 0.033 Uiso 1 1 calc R
C14 C 0.29075(14) -0.14632(12) 0.68132(19) 0.0286(5) Uani 1 1 d .
C15 C 0.29970(14) -0.07166(12) 0.71246(18) 0.0285(5) Uani 1 1 d .
C16 C 0.32548(16) -0.05130(13) 0.8187(2) 0.0377(6) Uani 1 1 d .
H16A H 0.3395 -0.0844 0.8726 0.045 Uiso 1 1 calc R
C17 C 0.33039(18) 0.01790(14) 0.8450(2) 0.0424(7) Uani 1 1 d .
H17A H 0.3479 0.0310 0.9163 0.051 Uiso 1 1 calc R
C18 C 0.30920(15) 0.06779(12) 0.76512(19) 0.0354(6) Uani 1 1 d .
H18A H 0.3121 0.1141 0.7830 0.043 Uiso 1 1 calc R
C19 C 0.28350(14) 0.04844(11) 0.65780(19) 0.0286(5) Uani 1 1 d .
C20 C 0.27897(15) -0.02145(12) 0.63217(19) 0.0306(6) Uani 1 1 d .
H20A H 0.2620 -0.0347 0.5611 0.037 Uiso 1 1 calc R
C21 C 0.26069(15) 0.10083(12) 0.5697(2) 0.0317(6) Uani 1 1 d .

loop_
_atom_site_aniso_label
_atom_site_aniso_U_11
_atom_site_aniso_U_22
_atom_site_aniso_U_33
_atom_site_aniso_U_23
_atom_site_aniso_U_13
_atom_site_aniso_U_12
Co1 0.0244(2) 0.0153(2) 0.0283(2) -0.00042(17) 0.0119(2) -0.00115(18)
O1W 0.0305(9) 0.0230(9) 0.0311(9) -0.0001(7) 0.0139(8) -0.0005(7)
O1 0.0390(12) 0.0337(11) 0.0723(14) -0.0108(10) 0.0024(11) -0.0014(10)
N1 0.0321(12) 0.0279(11) 0.0401(12) 0.0050(9) 0.0175(10) 0.0053(10)
C1 0.0429(16) 0.0240(13) 0.0519(16) 0.0032(12) 0.0232(14) 0.0027(12)
Co2 0.0339(3) 0.0170(2) 0.0354(3) 0.00342(18) 0.0198(2) 0.00385(19)
O2W 0.0528(12) 0.0219(9) 0.0496(11) 0.0106(8) 0.0316(9) 0.0064(8)
N2 0.0274(11) 0.0264(11) 0.0477(13) -0.0036(10) 0.0127(10) -0.0006(9)
O2 0.0268(11) 0.0288(10) 0.0885(15) 0.0034(10) 0.0032(10) -0.0012(9)
C2 0.0425(17) 0.0326(14) 0.0496(17) 0.0044(12) 0.0211(14) -0.0059(13)
O3 0.0681(13) 0.0223(9) 0.0497(11) 0.0083(8) 0.0416(10) 0.0063(9)
N3 0.0195(10) 0.0298(11) 0.0397(12) -0.0019(9) 0.0075(9) -0.0015(9)
C3 0.0321(15) 0.0405(16) 0.0437(15) 0.0060(12) 0.0166(13) -0.0011(12)
O4 0.0468(11) 0.0218(8) 0.0375(9) 0.0005(7) 0.0246(9) 0.0008(8)
N4 0.0249(11) 0.0268(11) 0.0290(10) -0.0023(8) 0.0104(9) -0.0014(9)
C4 0.0333(14) 0.0299(13) 0.0344(13) 0.0017(11) 0.0168(12) 0.0023(11)
O5 0.0739(14) 0.0241(10) 0.0357(10) 0.0002(8) 0.0277(10) -0.0030(9)
C5 0.0298(14) 0.0256(13) 0.0387(14) 0.0023(10) 0.0168(12) 0.0003(11)
O6 0.0422(10) 0.0161(8) 0.0383(9) 0.0025(7) 0.0201(8) 0.0018(7)
C6 0.0288(14) 0.0298(13) 0.0425(14) -0.0036(11) 0.0159(12) 0.0003(11)
C7 0.0215(14) 0.0254(13) 0.081(2) -0.0046(14) 0.0090(14) 0.0005(12)
C8 0.0294(14) 0.0275(13) 0.0439(15) -0.0016(11) 0.0138(12) -0.0007(11)
C9 0.0287(13) 0.0256(12) 0.0292(12) -0.0027(10) 0.0141(11) -0.0023(10)
C10 0.0244(13) 0.0352(15) 0.0462(16) -0.0044(12) 0.0141(12) 0.0017(11)
C11 0.0369(16) 0.0264(13) 0.0556(17) -0.0039(12) 0.0201(14) 0.0054(12)
C12 0.0320(14) 0.0269(13) 0.0413(14) -0.0057(11) 0.0175(12) -0.0023(11)
C13 0.0237(12) 0.0246(12) 0.0305(12) -0.0014(10) 0.0111(10) -0.0005(10)
C14 0.0275(13) 0.0254(13) 0.0349(13) 0.0047(10) 0.0176(11) 0.0064(10)
C15 0.0301(13) 0.0226(12) 0.0345(13) 0.0039(10) 0.0179(11) 0.0029(10)
C16 0.0478(16) 0.0295(14) 0.0346(14) 0.0060(11) 0.0206(13) 0.0012(12)
C17 0.0598(19) 0.0343(14) 0.0309(14) -0.0033(11) 0.0219(14) -0.0038(14)
C18 0.0448(16) 0.0227(12) 0.0403(14) -0.0031(11) 0.0231(13) -0.0029(12)
C19 0.0307(13) 0.0213(12) 0.0355(13) 0.0018(10) 0.0184(11) 0.0004(10)
C20 0.0358(14) 0.0249(12) 0.0327(13) -0.0009(10) 0.0190(12) 0.0014(11)
C21 0.0324(14) 0.0224(13) 0.0393(14) 0.0051(10) 0.0179(12) -0.0005(10)

loop_
_atom_type_symbol
_atom_type_description
_atom_type_scat_dispersion_real
_atom_type_scat_dispersion_imag
_atom_type_scat_source
C C 0.0033 0.0016 'International Tables Vol C Tables 4.2.6.8 and 6.1.1.4'
H H 0.0000 0.0000 'International Tables Vol C Tables 4.2.6.8 and 6.1.1.4'
N N 0.0061 0.0033 'International Tables Vol C Tables 4.2.6.8 and 6.1.1.4'
O O 0.0106 0.0060 'International Tables Vol C Tables 4.2.6.8 and 6.1.1.4'
Co Co 0.3494 0.9721 'International Tables Vol C Tables 4.2.6.8 and 6.1.1.4'

loop_
_geom_angle_atom_site_label_1
_geom_angle_atom_site_label_2
_geom_angle_atom_site_label_3
_geom_angle
_geom_angle_site_symmetry_1
_geom_angle_site_symmetry_3
O6 Co1 O6 180.0 . 7_556
O6 Co1 O1W 89.34(6) . .
O6 Co1 O1W 90.65(6) 7_556 .
O6 Co1 O1W 90.66(6) . 7_556
O6 Co1 O1W 89.35(6) 7_556 7_556
O1W Co1 O1W 179.999(1) . 7_556
O6 Co1 N4 89.90(7) . 1_565
O6 Co1 N4 90.10(7) 7_556 1_565
O1W Co1 N4 88.24(7) . 1_565
O1W Co1 N4 91.76(7) 7_556 1_565
O6 Co1 N4 90.09(7) . 7_546
O6 Co1 N4 89.91(7) 7_556 7_546
O1W Co1 N4 91.76(7) . 7_546
O1W Co1 N4 88.24(7) 7_556 7_546
N4 Co1 N4 180.0 1_565 7_546
C1 N1 C5 117.7(2) . .
C1 N1 Co2 118.54(17) . .
C5 N1 Co2 123.71(17) . .
N1 C1 C2 122.9(2) . .
O4 Co2 O4 180.0 . 7_546
O4 Co2 O2W 91.65(6) . 7_546
O4 Co2 O2W 88.35(6) 7_546 7_546
O4 Co2 O2W 88.35(6) . .
O4 Co2 O2W 91.65(6) 7_546 .
O2W Co2 O2W 180.0 7_546 .
O4 Co2 N1 88.12(7) . 7_546
O4 Co2 N1 91.88(7) 7_546 7_546
O2W Co2 N1 86.39(7) 7_546 7_546
O2W Co2 N1 93.61(7) . 7_546
O4 Co2 N1 91.88(7) . .
O4 Co2 N1 88.12(7) 7_546 .
O2W Co2 N1 93.61(7) 7_546 .
O2W Co2 N1 86.39(7) . .
N1 Co2 N1 180.000(1) 7_546 .
C6 N2 C4 126.1(2) . .
C1 C2 C3 119.5(3) . .
C8 N3 C9 129.0(2) . .
C2 C3 C4 118.4(2) . .
C14 O4 Co2 131.31(15) . .
C12 N4 C13 118.6(2) . .
C12 N4 Co1 121.75(16) . 1_545
C13 N4 Co1 118.82(15) . 1_545
C5 C4 C3 118.3(2) . .
C5 C4 N2 118.4(2) . .
C3 C4 N2 123.3(2) . .
N1 C5 C4 123.2(2) . .
C21 O6 Co1 128.54(16) . .
O1 C6 N2 123.4(2) . .
O1 C6 C7 117.4(2) . .
N2 C6 C7 119.2(2) . .
C6 C7 C8 119.8(2) . .
O2 C8 N3 122.6(2) . .
O2 C8 C7 124.0(2) . .
N3 C8 C7 113.3(2) . .
C10 C9 C13 118.6(2) . .
C10 C9 N3 118.1(2) . .
C13 C9 N3 123.2(2) . .
C11 C10 C9 118.7(2) . .
C10 C11 C12 119.3(2) . .
N4 C12 C11 122.6(2) . .
N4 C13 C9 122.1(2) . .
O3 C14 O4 124.4(2) . .
O3 C14 C15 119.2(2) . .
O4 C14 C15 116.4(2) . .
C16 C15 C20 119.2(2) . .
C16 C15 C14 121.4(2) . .
C20 C15 C14 119.4(2) . .
C17 C16 C15 120.5(2) . .
C16 C17 C18 120.3(2) . .
C17 C18 C19 120.1(2) . .
C20 C19 C18 119.2(2) . .
C20 C19 C21 119.2(2) . .
C18 C19 C21 121.6(2) . .
C19 C20 C15 120.6(2) . .
O5 C21 O6 124.9(2) . .
O5 C21 C19 117.0(2) . .
O6 C21 C19 118.1(2) . .

loop_
_geom_bond_atom_site_label_1
_geom_bond_atom_site_label_2
_geom_bond_distance
_geom_bond_site_symmetry_2
Co1 O6 2.0851(15) .
Co1 O6 2.0852(15) 7_556
Co1 O1W 2.1643(16) .
Co1 O1W 2.1643(16) 7_556
Co1 N4 2.189(2) 1_565
Co1 N4 2.189(2) 7_546
O1 C6 1.218(3) .
N1 C1 1.336(3) .
N1 C5 1.339(3) .
N1 Co2 2.181(2) .
C1 C2 1.369(4) .
Co2 O4 2.0671(16) .
Co2 O4 2.0672(16) 7_546
Co2 O2W 2.1051(16) 7_546
Co2 O2W 2.1052(16) .
Co2 N1 2.181(2) 7_546
N2 C6 1.344(3) .
N2 C4 1.423(3) .
O2 C8 1.224(3) .
C2 C3 1.383(4) .
O3 C14 1.257(3) .
N3 C8 1.355(3) .
N3 C9 1.413(3) .
C3 C4 1.389(3) .
O4 C14 1.263(3) .
N4 C12 1.337(3) .
N4 C13 1.339(3) .
N4 Co1 2.189(2) 1_545
C4 C5 1.386(3) .
O5 C21 1.261(3) .
O6 C21 1.266(3) .
C6 C7 1.506(4) .
C7 C8 1.514(3) .
C9 C10 1.395(3) .
C9 C13 1.395(3) .
C10 C11 1.373(3) .
C11 C12 1.381(4) .
C14 C15 1.502(3) .
C15 C16 1.392(3) .
C15 C20 1.400(3) .
C16 C17 1.387(4) .
C17 C18 1.390(3) .
C18 C19 1.400(3) .
C19 C20 1.398(3) .
C19 C21 1.500(3) .

loop_
_platon_squeeze_void_nr
_platon_squeeze_void_average_x
_platon_squeeze_void_average_y
_platon_squeeze_void_average_z
_platon_squeeze_void_volume
_platon_squeeze_void_count_electrons
_platon_squeeze_void_content
1 0.000 0.500 0.001 208 9 ' '
2 0.500 1.000 0.003 208 9 ' '
